data_2215321
loop_
_publ_author_name
'Yun-Peng Diao'
'Yuan-Zhi Wang'
'Ming-Dong Wang'
'Kun Li'

_publ_section_title
{1-[(2-Morpholin-4-ylethylimino-\k^2^<i>N</i>,<i>N</i>')methyl]naphthalen-2-olato-\k<i>O</i>}(thiocyanato-<i>N</i>)nickel(II)
_journal_coeditor_code AT2382
_journal_issue 10
_journal_name_full 'Acta Crystallographica Section E'
_journal_page_first m2494
_journal_page_last m2494
_journal_paper_doi 10.1107/S1600536807043073
_journal_volume 63
_journal_year 2007
_chemical_formula_iupac '[Ni (C17 H19 N2 O2 ) (N C S )]'
_chemical_formula_moiety 'C18 H19 N3 Ni O2 S'
_chemical_formula_sum 'C18 H19 N3 Ni O2 S'
_chemical_formula_weight 400.13
_chemical_name_systematic
;
{1-[(2-Morpholin-4-ylethylimino-\k^2^N,N')methyl]naphthalen-2-olato-\kO}
(thiocyanato-N)nickel(II)
;
_space_group_IT_number 61
_symmetry_cell_setting orthorhombic
_symmetry_space_group_name_Hall '-P 2ac 2ab'
_symmetry_space_group_name_H-M 'P b c a'
_atom_sites_solution_hydrogens geom
_atom_sites_solution_primary direct
_atom_sites_solution_secondary difmap
_audit_creation_method SHELXL-97
_cell_angle_alpha 90.00
_cell_angle_beta 90.00
_cell_angle_gamma 90.00
_cell_formula_units_Z 8
_cell_length_a 12.648(3)
_cell_length_b 12.647(3)
_cell_length_c 21.915(4)
_cell_measurement_reflns_used 3770
_cell_measurement_temperature 298(2)
_cell_measurement_theta_max 25.0
_cell_measurement_theta_min 2.4
_cell_volume 3505.5(13)
_computing_cell_refinement 'SAINT (Bruker, 2000)'
_computing_data_collection 'SMART (Bruker, 2000)'
_computing_data_reduction 'SAINT (Bruker, 2000)'
_computing_molecular_graphics 'SHELXTL (Bruker, 2000)'
_computing_publication_material 'SHELXTL (Bruker, 2000)'
_computing_structure_refinement 'SHELXTL (Bruker, 2000)'
_computing_structure_solution 'SHELXTL (Bruker, 2000)'
_diffrn_ambient_temperature 298(2)
_diffrn_measured_fraction_theta_full 1.000
_diffrn_measured_fraction_theta_max 1.000
_diffrn_measurement_device_type 'Bruker SMART CCD area-detector'
_diffrn_measurement_method \w
_diffrn_radiation_monochromator graphite
_diffrn_radiation_source 'fine-focus sealed tube'
_diffrn_radiation_type MoK\a
_diffrn_radiation_wavelength 0.71073
_diffrn_reflns_av_R_equivalents 0.0646
_diffrn_reflns_av_sigmaI/netI 0.0435
_diffrn_reflns_limit_h_max 16
_diffrn_reflns_limit_h_min -16
_diffrn_reflns_limit_k_max 16
_diffrn_reflns_limit_k_min -16
_diffrn_reflns_limit_l_max 28
_diffrn_reflns_limit_l_min -28
_diffrn_reflns_number 28592
_diffrn_reflns_theta_full 27.49
_diffrn_reflns_theta_max 27.49
_diffrn_reflns_theta_min 1.86
_diffrn_standards_number 0
_exptl_absorpt_coefficient_mu 1.243
_exptl_absorpt_correction_T_max 0.7069
_exptl_absorpt_correction_T_min 0.6919
_exptl_absorpt_correction_type multi-scan
_exptl_absorpt_process_details '(SADABS; Bruker, 2000)'
_exptl_crystal_colour red
_exptl_crystal_density_diffrn 1.516
_exptl_crystal_density_method 'not measured'
_exptl_crystal_description block
_exptl_crystal_F_000 1664
_exptl_crystal_size_max 0.32
_exptl_crystal_size_mid 0.32
_exptl_crystal_size_min 0.30
_refine_diff_density_max 0.669
_refine_diff_density_min -0.362
_refine_ls_extinction_method none
_refine_ls_goodness_of_fit_ref 1.164
_refine_ls_hydrogen_treatment constr
_refine_ls_matrix_type full
_refine_ls_number_parameters 226
_refine_ls_number_reflns 4028
_refine_ls_number_restraints 0
_refine_ls_restrained_S_all 1.164
_refine_ls_R_factor_all 0.0881
_refine_ls_R_factor_gt 0.0631
_refine_ls_shift/su_max 0.000
_refine_ls_shift/su_mean 0.000
_refine_ls_structure_factor_coef Fsqd
_refine_ls_weighting_details 'calc w=1/[\s^2^(Fo^2^)+(0.0577P)^2^+0.5788P] where P=(Fo^2^+2Fc^2^)/3'
_refine_ls_weighting_scheme calc
_refine_ls_wR_factor_gt 0.1248
_refine_ls_wR_factor_ref 0.1348
_reflns_number_gt 3012
_reflns_number_total 4028
_reflns_threshold_expression I>2\s(I)
_cod_data_source_file at2382.cif
_cod_data_source_block I
_cod_original_cell_volume 3505.5(12)
_cod_database_code 2215321
_cod_database_fobs_code 2215321

loop_
_symmetry_equiv_pos_as_xyz
'x, y, z'
'-x+1/2, -y, z+1/2'
'-x, y+1/2, -z+1/2'
'x+1/2, -y+1/2, -z'
'-x, -y, -z'
'x-1/2, y, -z-1/2'
'x, -y-1/2, z-1/2'
'-x-1/2, y-1/2, z'

loop_
_atom_site_type_symbol
_atom_site_label
_atom_site_fract_x
_atom_site_fract_y
_atom_site_fract_z
_atom_site_U_iso_or_equiv
_atom_site_adp_type
_atom_site_calc_flag
_atom_site_refinement_flags
_atom_site_occupancy
Ni Ni1 0.10083(3) 0.38201(3) 0.331471(19) 0.03927(16) Uani d . 1
S S1 -0.00187(9) 0.45522(8) 0.13251(5) 0.0641(3) Uani d . 1
O O1 0.02168(18) 0.49703(19) 0.35297(11) 0.0469(6) Uani d . 1
O O2 0.2686(2) 0.1258(2) 0.21262(13) 0.0623(7) Uani d . 1
N N1 0.1692(2) 0.3770(2) 0.40509(13) 0.0442(7) Uani d . 1
N N2 0.17885(19) 0.2534(2) 0.30999(12) 0.0393(6) Uani d . 1
N N3 0.0480(3) 0.3984(2) 0.25161(14) 0.0513(7) Uani d . 1
C C1 0.1016(2) 0.5384(3) 0.44931(15) 0.0408(8) Uani d . 1
C C2 0.0287(3) 0.5548(3) 0.40201(16) 0.0436(8) Uani d . 1
C C3 -0.0427(3) 0.6417(3) 0.40643(17) 0.0517(9) Uani d . 1
H H3 -0.0959 0.6494 0.3775 0.062 Uiso calc R 1
C C4 -0.0344(3) 0.7124(3) 0.45163(18) 0.0544(10) Uani d . 1
H H4 -0.0813 0.7690 0.4528 0.065 Uiso calc R 1
C C5 0.0436(3) 0.7039(3) 0.49775(18) 0.0513(9) Uani d . 1
C C6 0.0570(4) 0.7847(4) 0.5416(2) 0.0680(12) Uani d . 1
H H6 0.0126 0.8433 0.5407 0.082 Uiso calc R 1
C C7 0.1325(4) 0.7786(4) 0.5847(2) 0.0785(14) Uani d . 1
H H7 0.1422 0.8338 0.6122 0.094 Uiso calc R 1
C C8 0.1962(4) 0.6884(4) 0.5877(2) 0.0780(14) Uani d . 1
H H8 0.2462 0.6826 0.6187 0.094 Uiso calc R 1
C C9 0.1860(3) 0.6079(3) 0.54553(17) 0.0615(11) Uani d . 1
H H9 0.2294 0.5487 0.5483 0.074 Uiso calc R 1
C C10 0.1111(3) 0.6147(3) 0.49864(17) 0.0475(9) Uani d . 1
C C11 0.1660(3) 0.4476(3) 0.44838(16) 0.0467(8) Uani d . 1
H H11 0.2103 0.4370 0.4817 0.056 Uiso calc R 1
C C12 0.2429(3) 0.2881(3) 0.41236(17) 0.0585(10) Uani d . 1
H H12A 0.2412 0.2621 0.4540 0.070 Uiso calc R 1
H H12B 0.3145 0.3104 0.4030 0.070 Uiso calc R 1
C C13 0.2089(3) 0.2043(3) 0.36966(17) 0.0549(10) Uani d . 1
H H13A 0.1489 0.1665 0.3865 0.066 Uiso calc R 1
H H13B 0.2660 0.1542 0.3635 0.066 Uiso calc R 1
C C14 0.2734(3) 0.2859(3) 0.27331(17) 0.0493(9) Uani d . 1
H H14A 0.3200 0.3279 0.2988 0.059 Uiso calc R 1
H H14B 0.2504 0.3300 0.2396 0.059 Uiso calc R 1
C C15 0.3346(3) 0.1926(3) 0.24830(19) 0.0617(11) Uani d . 1
H H15A 0.3926 0.2181 0.2234 0.074 Uiso calc R 1
H H15B 0.3642 0.1523 0.2819 0.074 Uiso calc R 1
C C16 0.1853(3) 0.0866(3) 0.24931(19) 0.0565(10) Uani d . 1
H H16A 0.2145 0.0476 0.2835 0.068 Uiso calc R 1
H H16B 0.1422 0.0384 0.2255 0.068 Uiso calc R 1
C C17 0.1176(2) 0.1755(3) 0.27276(18) 0.0465(9) Uani d . 1
H H17A 0.0856 0.2119 0.2384 0.056 Uiso calc R 1
H H17B 0.0611 0.1464 0.2975 0.056 Uiso calc R 1
C C18 0.0284(3) 0.4230(3) 0.20196(17) 0.0430(8) Uani d . 1

loop_
_atom_site_aniso_label
_atom_site_aniso_U_11
_atom_site_aniso_U_22
_atom_site_aniso_U_33
_atom_site_aniso_U_12
_atom_site_aniso_U_13
_atom_site_aniso_U_23
Ni1 0.0335(2) 0.0431(3) 0.0412(3) 0.00581(18) -0.00355(18) 0.00764(19)
S1 0.0890(8) 0.0573(6) 0.0461(6) 0.0087(6) -0.0121(5) 0.0034(5)
O1 0.0439(13) 0.0504(14) 0.0465(14) 0.0116(11) -0.0066(11) 0.0027(11)
O2 0.0501(15) 0.0656(18) 0.0712(19) 0.0054(14) 0.0113(14) -0.0084(14)
N1 0.0367(15) 0.0514(17) 0.0446(16) 0.0023(13) -0.0017(13) 0.0118(14)
N2 0.0274(13) 0.0441(15) 0.0465(16) 0.0031(12) 0.0006(12) 0.0077(12)
N3 0.0552(19) 0.0501(18) 0.0487(18) 0.0145(15) -0.0099(15) 0.0016(14)
C1 0.0363(17) 0.0443(19) 0.0417(18) -0.0075(15) 0.0050(15) 0.0078(15)
C2 0.0400(18) 0.045(2) 0.045(2) -0.0005(15) 0.0063(15) 0.0062(16)
C3 0.047(2) 0.058(2) 0.050(2) 0.0087(18) 0.0027(17) 0.0069(18)
C4 0.054(2) 0.049(2) 0.060(2) 0.0030(18) 0.016(2) 0.0007(19)
C5 0.049(2) 0.051(2) 0.054(2) -0.0148(18) 0.0178(18) -0.0001(18)
C6 0.064(3) 0.070(3) 0.069(3) -0.015(2) 0.019(2) -0.018(2)
C7 0.082(3) 0.087(3) 0.066(3) -0.026(3) 0.015(3) -0.022(3)
C8 0.066(3) 0.107(4) 0.061(3) -0.027(3) -0.002(2) -0.009(3)
C9 0.053(2) 0.077(3) 0.055(2) -0.015(2) 0.0034(19) -0.001(2)
C10 0.0417(19) 0.057(2) 0.0439(19) -0.0160(17) 0.0093(16) 0.0058(17)
C11 0.0385(19) 0.060(2) 0.0421(19) -0.0090(17) -0.0025(15) 0.0122(17)
C12 0.054(2) 0.068(2) 0.054(2) 0.022(2) -0.0087(19) 0.011(2)
C13 0.054(2) 0.056(2) 0.054(2) 0.0185(18) -0.0025(18) 0.0146(19)
C14 0.0321(17) 0.053(2) 0.063(2) -0.0059(16) -0.0003(16) 0.0034(18)
C15 0.0330(19) 0.077(3) 0.075(3) 0.0027(18) 0.0057(19) 0.002(2)
C16 0.054(2) 0.043(2) 0.072(3) 0.0026(18) -0.003(2) 0.0028(19)
C17 0.0309(17) 0.044(2) 0.065(2) 0.0000(15) 0.0008(16) 0.0087(17)
C18 0.0428(18) 0.0341(17) 0.052(2) 0.0083(15) -0.0041(17) -0.0044(16)

loop_
_atom_type_symbol
_atom_type_description
_atom_type_scat_dispersion_real
_atom_type_scat_dispersion_imag
_atom_type_scat_source
C C 0.0033 0.0016 'International Tables Vol C Tables 4.2.6.8 and 6.1.1.4'
H H 0.0000 0.0000 'International Tables Vol C Tables 4.2.6.8 and 6.1.1.4'
N N 0.0061 0.0033 'International Tables Vol C Tables 4.2.6.8 and 6.1.1.4'
O O 0.0106 0.0060 'International Tables Vol C Tables 4.2.6.8 and 6.1.1.4'
S S 0.1246 0.1234 'International Tables Vol C Tables 4.2.6.8 and 6.1.1.4'
Ni Ni 0.3393 1.1124 'International Tables Vol C Tables 4.2.6.8 and 6.1.1.4'

loop_
_geom_angle_atom_site_label_1
_geom_angle_atom_site_label_2
_geom_angle_atom_site_label_3
_geom_angle
_geom_angle_publ_flag
O1 Ni1 N1 93.38(12) y
O1 Ni1 N3 87.57(11) y
N1 Ni1 N3 171.51(13) y
O1 Ni1 N2 176.66(11) y
N1 Ni1 N2 86.86(12) y
N3 Ni1 N2 92.69(12) y
C2 O1 Ni1 128.4(2) ?
C16 O2 C15 109.4(3) ?
C11 N1 C12 117.7(3) ?
C11 N1 Ni1 127.1(2) ?
C12 N1 Ni1 114.9(2) ?
C17 N2 C13 109.5(3) ?
C17 N2 C14 107.5(3) ?
C13 N2 C14 112.3(3) ?
C17 N2 Ni1 114.65(18) ?
C13 N2 Ni1 105.2(2) ?
C14 N2 Ni1 107.7(2) ?
C18 N3 Ni1 167.9(3) ?
C2 C1 C11 119.4(3) ?
C2 C1 C10 120.3(3) ?
C11 C1 C10 120.3(3) ?
O1 C2 C1 124.9(3) ?
O1 C2 C3 116.4(3) ?
C1 C2 C3 118.7(3) ?
C4 C3 C2 121.0(4) ?
C4 C3 H3 119.5 ?
C2 C3 H3 119.5 ?
C3 C4 C5 122.2(4) ?
C3 C4 H4 118.9 ?
C5 C4 H4 118.9 ?
C6 C5 C4 120.9(4) ?
C6 C5 C10 119.7(4) ?
C4 C5 C10 119.4(4) ?
C7 C6 C5 121.4(5) ?
C7 C6 H6 119.3 ?
C5 C6 H6 119.3 ?
C6 C7 C8 119.3(4) ?
C6 C7 H7 120.3 ?
C8 C7 H7 120.3 ?
C9 C8 C7 121.0(4) ?
C9 C8 H8 119.5 ?
C7 C8 H8 119.5 ?
C8 C9 C10 120.6(4) ?
C8 C9 H9 119.7 ?
C10 C9 H9 119.7 ?
C9 C10 C5 117.8(4) ?
C9 C10 C1 124.1(4) ?
C5 C10 C1 118.0(3) ?
N1 C11 C1 125.9(3) ?
N1 C11 H11 117.0 ?
C1 C11 H11 117.0 ?
N1 C12 C13 107.2(3) ?
N1 C12 H12A 110.3 ?
C13 C12 H12A 110.3 ?
N1 C12 H12B 110.3 ?
C13 C12 H12B 110.3 ?
H12A C12 H12B 108.5 ?
C12 C13 N2 109.2(3) ?
C12 C13 H13A 109.8 ?
N2 C13 H13A 109.8 ?
C12 C13 H13B 109.8 ?
N2 C13 H13B 109.8 ?
H13A C13 H13B 108.3 ?
N2 C14 C15 112.9(3) ?
N2 C14 H14A 109.0 ?
C15 C14 H14A 109.0 ?
N2 C14 H14B 109.0 ?
C15 C14 H14B 109.0 ?
H14A C14 H14B 107.8 ?
O2 C15 C14 111.3(3) ?
O2 C15 H15A 109.4 ?
C14 C15 H15A 109.4 ?
O2 C15 H15B 109.4 ?
C14 C15 H15B 109.4 ?
H15A C15 H15B 108.0 ?
O2 C16 C17 110.8(3) ?
O2 C16 H16A 109.5 ?
C17 C16 H16A 109.5 ?
O2 C16 H16B 109.5 ?
C17 C16 H16B 109.5 ?
H16A C16 H16B 108.1 ?
N2 C17 C16 112.6(3) ?
N2 C17 H17A 109.1 ?
C16 C17 H17A 109.1 ?
N2 C17 H17B 109.1 ?
C16 C17 H17B 109.1 ?
H17A C17 H17B 107.8 ?
N3 C18 S1 178.4(4) ?

loop_
_geom_bond_atom_site_label_1
_geom_bond_atom_site_label_2
_geom_bond_distance
_geom_bond_publ_flag
Ni1 O1 1.828(2) y
Ni1 N1 1.832(3) y
Ni1 N3 1.885(3) y
Ni1 N2 1.959(3) y
S1 C18 1.621(4) ?
O1 C2 1.302(4) ?
O2 C16 1.416(4) ?
O2 C15 1.421(5) ?
N1 C11 1.303(4) ?
N1 C12 1.470(4) ?
N2 C17 1.496(4) ?
N2 C13 1.497(4) ?
N2 C14 1.498(4) ?
N3 C18 1.158(4) ?
C1 C2 1.403(5) ?
C1 C11 1.407(5) ?
C1 C10 1.454(5) ?
C2 C3 1.426(5) ?
C3 C4 1.339(5) ?
C3 H3 0.9300 ?
C4 C5 1.416(5) ?
C4 H4 0.9300 ?
C5 C6 1.413(5) ?
C5 C10 1.415(5) ?
C6 C7 1.345(6) ?
C6 H6 0.9300 ?
C7 C8 1.398(7) ?
C7 H7 0.9300 ?
C8 C9 1.382(6) ?
C8 H8 0.9300 ?
C9 C10 1.401(5) ?
C9 H9 0.9300 ?
C11 H11 0.9300 ?
C12 C13 1.478(5) ?
C12 H12A 0.9700 ?
C12 H12B 0.9700 ?
C13 H13A 0.9700 ?
C13 H13B 0.9700 ?
C14 C15 1.514(5) ?
C14 H14A 0.9700 ?
C14 H14B 0.9700 ?
C15 H15A 0.9700 ?
C15 H15B 0.9700 ?
C16 C17 1.504(5) ?
C16 H16A 0.9700 ?
C16 H16B 0.9700 ?
C17 H17A 0.9700 ?
C17 H17B 0.9700 ?
